data_1554150
loop_
_publ_author_name
'Wang, Zhihan'
'Randazzo, Katelyn'
'Hou, Xiaodong'
'Simpson, Jeffrey'
'Struppe, Jochem'
'Ugrinov, Angel'
'Kastern, Brent'
'Wysocki, Erin'
'Chu, Qianli R.'

_publ_section_title
;
 Stereoregular Two-Dimensional Polymers Constructed by Topochemical
 Polymerization
;
_journal_issue 9
_journal_name_full Macromolecules
_journal_page_first 2894
_journal_paper_doi 10.1021/acs.macromol.5b00109
_journal_volume 48
_journal_year 2015
_chemical_formula_moiety '0.5(C18 H16 O4), C9.01 H9.01 O2'
_chemical_formula_sum 'C18 H14 O4'
_chemical_formula_weight 294.29
_space_group_crystal_system monoclinic
_space_group_IT_number 15
_space_group_name_Hall '-C 2yc'
_space_group_name_H-M_alt 'C 1 2/c 1'
_atom_sites_solution_hydrogens mixed
_atom_sites_solution_primary direct
_audit_creation_date 2014-01-13
_audit_creation_method
;
Olex2 1.2
(compiled 2013.12.10 svn.r2853 for OlexSys, GUI svn.r4736)
;
_cell_angle_alpha 90
_cell_angle_beta 99.255(3)
_cell_angle_gamma 90
_cell_formula_units_Z 4
_cell_length_a 15.7822(6)
_cell_length_b 5.6013(2)
_cell_length_c 16.2750(5)
_cell_measurement_reflns_used 1800
_cell_measurement_temperature 100
_cell_measurement_theta_max 66.296
_cell_measurement_theta_min 5.508
_cell_volume 1419.99(9)
_computing_molecular_graphics 'Olex2 (Dolomanov et al., 2009)'
_computing_publication_material 'Olex2 (Dolomanov et al., 2009)'
_computing_structure_refinement 'ShelXL (Sheldrick, 2008)'
_computing_structure_solution 'ShelXS (Sheldrick, 2008)'
_diffrn_ambient_temperature 100
_diffrn_measured_fraction_theta_full 0.959
_diffrn_measured_fraction_theta_max 0.983
_diffrn_measurement_device_type 'Bruker APEX-II CCD'
_diffrn_measurement_method '\f and \w scans'
_diffrn_radiation_type CuK\a
_diffrn_radiation_wavelength 1.54178
_diffrn_reflns_av_R_equivalents 0.0237
_diffrn_reflns_av_unetI/netI 0.0217
_diffrn_reflns_Laue_measured_fraction_full 0.959
_diffrn_reflns_Laue_measured_fraction_max 0.983
_diffrn_reflns_limit_h_max 17
_diffrn_reflns_limit_h_min -18
_diffrn_reflns_limit_k_max 4
_diffrn_reflns_limit_k_min -6
_diffrn_reflns_limit_l_max 19
_diffrn_reflns_limit_l_min -18
_diffrn_reflns_number 4256
_diffrn_reflns_point_group_measured_fraction_full 0.959
_diffrn_reflns_point_group_measured_fraction_max 0.983
_diffrn_reflns_theta_full 67.679
_diffrn_reflns_theta_max 66.406
_diffrn_reflns_theta_min 5.508
_diffrn_standards_number 0
_exptl_absorpt_coefficient_mu 0.801
_exptl_absorpt_correction_T_max 0.7528
_exptl_absorpt_correction_T_min 0.6733
_exptl_absorpt_correction_type multi-scan
_exptl_absorpt_process_details
;
SADABS-2012/1 (Bruker,2012) was used for absorption correction.
wR2(int) was 0.0489 before and 0.0382 after correction.
The Ratio of minimum to maximum transmission is 0.8944.
The \l/2 correction factor is 0.0015.
;
_exptl_crystal_colour 'clear colourless'
_exptl_crystal_colour_lustre clear
_exptl_crystal_colour_primary colourless
_exptl_crystal_density_diffrn 1.377
_exptl_crystal_description block
_exptl_crystal_F_000 616
_exptl_crystal_size_max 0.22
_exptl_crystal_size_mid 0.05
_exptl_crystal_size_min 0.017
_refine_diff_density_max 0.320
_refine_diff_density_min -0.327
_refine_diff_density_rms 0.042
_refine_ls_extinction_method none
_refine_ls_goodness_of_fit_ref 1.082
_refine_ls_hydrogen_treatment mixed
_refine_ls_matrix_type full
_refine_ls_number_parameters 196
_refine_ls_number_reflns 1231
_refine_ls_number_restraints 0
_refine_ls_restrained_S_all 1.082
_refine_ls_R_factor_all 0.0557
_refine_ls_R_factor_gt 0.0502
_refine_ls_shift/su_max 0.000
_refine_ls_shift/su_mean 0.000
_refine_ls_structure_factor_coef Fsqd
_refine_ls_weighting_details 'w=1/[\s^2^(Fo^2^)+(0.0737P)^2^+1.4272P] where P=(Fo^2^+2Fc^2^)/3'
_refine_ls_weighting_scheme calc
_refine_ls_wR_factor_gt 0.1345
_refine_ls_wR_factor_ref 0.1382
_reflns_Friedel_coverage 0.000
_reflns_number_gt 1091
_reflns_number_total 1231
_reflns_threshold_expression 'I > 2\s(I)'
_cod_data_source_file ma5b00109_si_003.cif
_cod_data_source_block cu_zxw3_0m
_cod_original_cell_volume 1420.00(9)
_cod_database_code 1554150
_shelxl_version_number 2013-4
_shelx_space_group_comment
;
The symmetry employed for this shelxl refinement is uniquely defined
by the following loop, which should always be used as a source of
symmetry information in preference to the above space-group names.
They are only intended as comments.
;
_shelx_estimated_absorpt_t_max 0.987
_shelx_estimated_absorpt_t_min 0.843
_olex2_refinement_description
;
1. Fixed Uiso
 At 1.2 times of:
  All C(H) groups
 At 1.5 times of:
  All O(H) groups
2. Others
 Sof(C21)=Sof(H21A)=Sof(C22)=Sof(C23)=Sof(C24)=Sof(H24)=Sof(C25)=Sof(H25)=
 Sof(C26)=Sof(H26)=Sof(C27)=Sof(H27)=Sof(C28)=Sof(H28)=Sof(C29)=Sof(O21)=
 Sof(H21B)=Sof(O22)=1-FVAR(1)
 Sof(C11)=Sof(H11)=Sof(C12)=Sof(H12)=Sof(C13)=Sof(C14)=Sof(H14)=Sof(C15)=
 Sof(H15)=Sof(C16)=Sof(H16)=Sof(C17)=Sof(H17)=Sof(C18)=Sof(H18)=Sof(C19)=
 Sof(O11)=Sof(H11A)=Sof(O12)=FVAR(1)
3.a Ternary CH refined with riding coordinates:
 C11(H11), C12(H12), C21(H21A)
3.b Aromatic/amide H refined with riding coordinates:
 C14(H14), C15(H15), C16(H16), C17(H17), C18(H18), C24(H24), C25(H25),
 C26(H26), C27(H27), C28(H28)
3.c Idealised tetrahedral OH refined as rotating group:
 O11(H11A), O21(H21B)
;

loop_
_space_group_symop_operation_xyz
'x, y, z'
'-x, y, -z+1/2'
'x+1/2, y+1/2, z'
'-x+1/2, y+1/2, -z+1/2'
'-x, -y, -z'
'x, -y, z-1/2'
'-x+1/2, -y+1/2, -z'
'x+1/2, -y+1/2, z-1/2'

loop_
_atom_site_label
_atom_site_type_symbol
_atom_site_fract_x
_atom_site_fract_y
_atom_site_fract_z
_atom_site_U_iso_or_equiv
_atom_site_adp_type
_atom_site_occupancy
_atom_site_site_symmetry_order
_atom_site_calc_flag
_atom_site_refinement_flags_posn
_atom_site_refinement_flags_occupancy
_atom_site_disorder_assembly
_atom_site_disorder_group
C11 C 0.0777(2) 0.0883(6) 0.25616(19) 0.0199(9) Uani 0.499(4) 1 d . P A 1
H11 H 0.0983 -0.0767 0.2625 0.024 Uiso 0.499(4) 1 calc R P A 1
C12 C 0.0096(2) 0.0384(6) 0.2118(2) 0.0193(8) Uani 0.499(4) 1 d . P A 1
H12 H 0.0116 -0.1340 0.2222 0.023 Uiso 0.499(4) 1 calc R P A 1
C13 C 0.1524(3) 0.1949(9) 0.3159(3) 0.0188(12) Uiso 0.499(4) 1 d . P A 1
C14 C 0.1415(5) 0.4141(19) 0.3552(7) 0.0218(17) Uani 0.499(4) 1 d . P A 1
H14 H 0.0889 0.4927 0.3452 0.026 Uiso 0.499(4) 1 calc R P A 1
C15 C 0.2106(5) 0.5129(11) 0.4096(4) 0.0318(13) Uani 0.499(4) 1 d . P A 1
H15 H 0.2046 0.6595 0.4349 0.038 Uiso 0.499(4) 1 calc R P A 1
C16 C 0.2880(5) 0.3905(19) 0.4253(5) 0.0362(19) Uani 0.499(4) 1 d . P A 1
H16 H 0.3334 0.4525 0.4628 0.043 Uiso 0.499(4) 1 calc R P A 1
C17 C 0.2978(10) 0.177(3) 0.3855(8) 0.031(3) Uani 0.499(4) 1 d . P A 1
H17 H 0.3503 0.0980 0.3951 0.037 Uiso 0.499(4) 1 calc R P A 1
C18 C 0.2301(5) 0.0801(10) 0.3316(4) 0.0243(12) Uani 0.499(4) 1 d . P A 1
H18 H 0.2372 -0.0648 0.3057 0.029 Uiso 0.499(4) 1 calc R P A 1
C19 C 0.0072(4) 0.0261(18) 0.1195(4) 0.0191(12) Uani 0.499(4) 1 d . P A 1
O11 O -0.0272(2) -0.1717(8) 0.0864(2) 0.0290(10) Uani 0.499(4) 1 d . P A 1
H11A H -0.0292 -0.1672 0.0357 0.043 Uiso 0.499(4) 1 calc GR P A 1
O12 O 0.0322(3) 0.1882(10) 0.0788(3) 0.0237(10) Uani 0.499(4) 1 d . P A 1
C21 C 0.0281(2) 0.2637(6) 0.1913(2) 0.0213(9) Uani 0.501(4) 1 d . P A 2
H21A H 0.0328 0.4340 0.1788 0.026 Uiso 0.501(4) 1 calc R P A 2
C22 C 0.0499(2) 0.2563(6) 0.26006(19) 0.0204(9) Uani 0.501(4) 1 d . P A 2
C23 C 0.1380(3) 0.2490(8) 0.3095(2) 0.0163(12) Uiso 0.501(4) 1 d . P A 2
C24 C 0.1690(6) 0.4404(18) 0.3630(7) 0.027(2) Uani 0.501(4) 1 d . P A 2
H24 H 0.1334 0.5706 0.3676 0.032 Uiso 0.501(4) 1 calc R P A 2
C25 C 0.2507(6) 0.4376(13) 0.4084(4) 0.0323(18) Uani 0.501(4) 1 d . P A 2
H25 H 0.2697 0.5659 0.4427 0.039 Uiso 0.501(4) 1 calc R P A 2
C26 C 0.3043(11) 0.246(2) 0.4032(9) 0.028(2) Uani 0.501(4) 1 d . P A 2
H26 H 0.3588 0.2434 0.4350 0.034 Uiso 0.501(4) 1 calc R P A 2
C27 C 0.2767(5) 0.0594(12) 0.3510(4) 0.0265(12) Uani 0.501(4) 1 d . P A 2
H27 H 0.3130 -0.0695 0.3473 0.032 Uiso 0.501(4) 1 calc R P A 2
C28 C 0.1955(4) 0.0609(8) 0.3038(3) 0.0220(11) Uani 0.501(4) 1 d . P A 2
H28 H 0.1787 -0.0652 0.2676 0.026 Uiso 0.501(4) 1 calc R P A 2
C29 C 0.0111(4) 0.1533(19) 0.1067(4) 0.0211(13) Uani 0.501(4) 1 d . P A 2
O21 O 0.0283(2) 0.2932(8) 0.0468(2) 0.0324(9) Uani 0.501(4) 1 d . P A 2
H21B H 0.0190 0.2213 0.0023 0.049 Uiso 0.501(4) 1 calc GR P A 2
O22 O -0.0145(3) -0.0524(11) 0.0958(3) 0.0258(12) Uani 0.501(4) 1 d . P A 2
H21 H 0.055(2) 0.394(7) 0.218(2) 0.087(10) Uiso 1 1 d . . . .

loop_
_atom_site_aniso_label
_atom_site_aniso_U_11
_atom_site_aniso_U_22
_atom_site_aniso_U_33
_atom_site_aniso_U_23
_atom_site_aniso_U_13
_atom_site_aniso_U_12
C11 0.0272(18) 0.0179(19) 0.0159(16) -0.0034(12) 0.0069(13) -0.0029(14)
C12 0.0267(18) 0.0157(16) 0.0163(15) 0.0014(12) 0.0060(13) -0.0005(12)
C14 0.026(4) 0.026(3) 0.011(2) 0.001(2) -0.004(3) -0.009(3)
C15 0.043(4) 0.032(3) 0.019(2) 0.000(2) 0.000(3) -0.015(3)
C16 0.037(4) 0.052(5) 0.017(3) 0.010(3) -0.004(3) -0.015(4)
C17 0.026(4) 0.045(9) 0.022(7) 0.005(5) 0.001(5) -0.006(5)
C18 0.022(4) 0.036(3) 0.014(3) -0.001(2) 0.000(3) -0.004(3)
C19 0.019(3) 0.019(4) 0.019(3) -0.003(3) 0.0041(19) -0.005(2)
O11 0.0410(18) 0.028(2) 0.0194(14) -0.0089(16) 0.0083(12) -0.0170(17)
O12 0.035(2) 0.024(2) 0.013(2) -0.0026(19) 0.0052(15) -0.0080(18)
C21 0.0284(18) 0.0196(17) 0.0165(18) -0.0020(13) 0.0055(13) -0.0042(13)
C22 0.030(2) 0.017(2) 0.0145(17) 0.0038(13) 0.0045(13) 0.0008(14)
C24 0.030(5) 0.022(3) 0.027(4) -0.009(3) 0.002(5) -0.005(3)
C25 0.048(6) 0.027(4) 0.019(3) -0.004(3) -0.003(4) -0.007(4)
C26 0.028(3) 0.038(7) 0.018(5) -0.002(4) 0.003(4) -0.010(5)
C27 0.024(3) 0.036(3) 0.020(3) 0.004(2) 0.003(3) -0.004(3)
C28 0.024(3) 0.024(2) 0.018(3) -0.0017(18) 0.0020(19) -0.004(2)
C29 0.020(2) 0.031(4) 0.013(3) 0.003(4) 0.0070(17) -0.002(3)
O21 0.0460(18) 0.039(2) 0.0126(16) 0.0022(14) 0.0074(14) -0.0090(15)
O22 0.031(2) 0.029(4) 0.019(2) -0.008(2) 0.0053(15) -0.013(2)

loop_
_atom_type_symbol
_atom_type_description
_atom_type_scat_dispersion_real
_atom_type_scat_dispersion_imag
_atom_type_scat_source
C C 0.0181 0.0091 'International Tables Vol C Tables 4.2.6.8 and 6.1.1.4'
H H 0.0000 0.0000 'International Tables Vol C Tables 4.2.6.8 and 6.1.1.4'
O O 0.0492 0.0322 'International Tables Vol C Tables 4.2.6.8 and 6.1.1.4'

loop_
_geom_angle_atom_site_label_1
_geom_angle_atom_site_label_2
_geom_angle_atom_site_label_3
_geom_angle
_geom_angle_site_symmetry_3
C12 C11 C12 54.8(3) 2
C12 C11 C13 168.3(4) .
C13 C11 C12 119.1(3) 2
C11 C12 C11 119.7(3) 2
C11 C12 C19 118.6(4) .
C19 C12 C11 117.2(3) 2
C14 C13 C11 119.5(6) .
C18 C13 C11 120.8(5) .
C18 C13 C14 119.7(5) .
C15 C14 C13 119.4(8) .
C16 C15 C14 119.6(7) .
C17 C16 C15 120.2(9) .
C18 C17 C16 120.3(13) .
C13 C18 C17 120.8(9) .
O11 C19 C12 113.1(7) .
O12 C19 C12 123.3(7) .
O12 C19 O11 123.5(6) .
C22 C21 C22 68.5(3) 2
C22 C21 C29 152.7(5) .
C29 C21 C22 114.6(4) 2
C21 C22 C21 111.4(3) 2
C21 C22 C23 130.7(3) .
C23 C22 C21 117.9(3) 2
C24 C23 C22 120.7(6) .
C28 C23 C22 122.8(4) .
C28 C23 C24 116.5(5) .
C25 C24 C23 121.4(8) .
C26 C25 C24 120.5(10) .
C27 C26 C25 119.6(14) .
C26 C27 C28 120.8(10) .
C27 C28 C23 121.2(4) .
O21 C29 C21 114.2(7) .
O22 C29 C21 122.0(8) .
O22 C29 O21 123.8(6) .

loop_
_geom_bond_atom_site_label_1
_geom_bond_atom_site_label_2
_geom_bond_distance
_geom_bond_site_symmetry_2
C11 C12 1.574(4) 2
C11 C12 1.225(5) .
C11 C13 1.525(5) .
C12 C11 1.574(4) 2
C12 C19 1.499(7) .
C13 C14 1.408(13) .
C13 C18 1.371(9) .
C14 C15 1.403(8) .
C15 C16 1.388(9) .
C16 C17 1.381(15) .
C17 C18 1.380(12) .
C19 O11 1.311(8) .
C19 O12 1.226(8) .
C21 C22 1.568(4) 2
C21 C22 1.118(5) .
C21 C29 1.493(7) .
C22 C21 1.568(4) 2
C22 C23 1.491(6) .
C23 C24 1.417(10) .
C23 C28 1.403(7) .
C24 C25 1.380(11) .
C25 C26 1.375(18) .
C26 C27 1.375(10) .
C27 C28 1.384(8) .
C29 O21 1.313(8) .
C29 O22 1.225(9) .

loop_
_geom_torsion_atom_site_label_1
_geom_torsion_atom_site_label_2
_geom_torsion_atom_site_label_3
_geom_torsion_atom_site_label_4
_geom_torsion
_geom_torsion_site_symmetry_1
_geom_torsion_site_symmetry_4
C11 C12 C19 O11 -74.4(6) 2 .
C11 C12 C19 O11 129.4(5) . .
C11 C12 C19 O12 -52.9(8) . .
C11 C12 C19 O12 103.3(5) 2 .
C11 C13 C14 C15 -179.4(6) . .
C11 C13 C18 C17 179.8(8) . .
C12 C11 C12 C11 23.4(4) 2 2
C12 C11 C12 C19 179.1(5) 2 .
C12 C11 C13 C14 -1.3(19) . .
C12 C11 C13 C14 -57.1(6) 2 .
C12 C11 C13 C18 123.1(4) 2 .
C12 C11 C13 C18 179(100) . .
C13 C11 C12 C11 -38.7(18) . 2
C13 C11 C12 C19 117.0(16) . .
C13 C14 C15 C16 -1.5(11) . .
C14 C13 C18 C17 0.0(10) . .
C14 C15 C16 C17 2.2(13) . .
C15 C16 C17 C18 -1.9(17) . .
C16 C17 C18 C13 0.7(16) . .
C18 C13 C14 C15 0.4(10) . .
C21 C22 C23 C24 -62.7(7) 2 .
C21 C22 C23 C24 114.9(7) . .
C21 C22 C23 C28 119.7(4) 2 .
C21 C22 C23 C28 -62.6(6) . .
C22 C21 C22 C21 -3.2(4) 2 2
C22 C21 C22 C23 179.0(4) 2 .
C22 C21 C29 O21 -143.2(8) . .
C22 C21 C29 O21 126.5(4) 2 .
C22 C21 C29 O22 35.0(12) . .
C22 C21 C29 O22 -55.3(7) 2 .
C22 C23 C24 C25 -179.2(7) . .
C22 C23 C28 C27 -179.7(4) . .
C23 C24 C25 C26 -0.6(15) . .
C24 C23 C28 C27 2.7(8) . .
C24 C25 C26 C27 1.5(18) . .
C25 C26 C27 C28 -0.4(18) . .
C26 C27 C28 C23 -1.8(12) . .
C28 C23 C24 C25 -1.5(12) . .
C29 C21 C22 C21 -105.4(9) . 2
C29 C21 C22 C23 76.9(10) . .
